data_7150605
loop_
_publ_author_name
'Rahanyan, Nelli'
'Linden, Anthony'
'Baldridge, Kim K.'
'Siegel, Jay S.'

_publ_section_title
;
 Diels--Alder reactions of 3,6-disubstituted 1,2,4,5-tetrazines.
 Synthesis and X-ray crystal structures of diazafluoranthene
 derivatives
;
_journal_issue 10
_journal_name_full 'Organic &amp; Biomolecular Chemistry'
_journal_page_first 2082
_journal_page_last 2092
_journal_paper_doi 10.1039/b820551e
_journal_volume 7
_journal_year 2009
_chemical_formula_moiety 'C16 H12 N2 S2'
_chemical_formula_sum 'C16 H12 N2 S2'
_chemical_formula_weight 296.40
_chemical_name_systematic
;
?
;
_space_group_IT_number 11
_symmetry_cell_setting monoclinic
_symmetry_Int_Tables_number 11
_symmetry_space_group_name_Hall '-P 2yb'
_symmetry_space_group_name_H-M 'P 1 21/m 1'
_atom_sites_solution_hydrogens geom
_atom_sites_solution_primary direct
_atom_sites_solution_secondary difmap
_audit_creation_date 07-02-05
_audit_creation_method SHELXL-97
_cell_angle_alpha 90.00
_cell_angle_beta 109.4406(15)
_cell_angle_gamma 90.00
_cell_formula_units_Z 2
_cell_length_a 5.2259(1)
_cell_length_b 18.3970(5)
_cell_length_c 7.1402(2)
_cell_measurement_reflns_used 17869
_cell_measurement_temperature 160(1)
_cell_measurement_theta_max 27.5
_cell_measurement_theta_min 2.0
_cell_volume 647.33(3)
_computing_cell_refinement 'DENZO-SMN (Otwinowski & Minor, 1997)'
_computing_data_collection 'COLLECT (Nonius, 2000)'
_computing_data_reduction 'DENZO-SMN and SCALEPACK (Otwinowski & Minor, 1997)'
_computing_molecular_graphics 'ORTEPII (Johnson, 1976)'
_computing_publication_material 'SHELXL97 and PLATON (Spek, 2006)'
_computing_structure_refinement 'SHELXL97 (Sheldrick, 1997)'
_computing_structure_solution 'SIR92 (Altomare et al., 1994)'
_diffrn_ambient_temperature 160(1)
_diffrn_detector '65 mm CCD camera on \k goniostat'
_diffrn_detector_area_resol_mean 9
_diffrn_measured_fraction_theta_full 0.999
_diffrn_measured_fraction_theta_max 0.999
_diffrn_measurement_device_type 'Nonius KappaCCD area-detector diffractometer'
_diffrn_measurement_method '\f and \w scans with \k offsets'
_diffrn_radiation_monochromator 'horizontally mounted graphite crystal'
_diffrn_radiation_source 'Nonius FR590 sealed tube generator'
_diffrn_radiation_type 'Mo K\a'
_diffrn_radiation_wavelength 0.71073
_diffrn_reflns_av_R_equivalents 0.0799
_diffrn_reflns_av_sigmaI/netI 0.0352
_diffrn_reflns_limit_h_max 6
_diffrn_reflns_limit_h_min -6
_diffrn_reflns_limit_k_max 23
_diffrn_reflns_limit_k_min -23
_diffrn_reflns_limit_l_max 9
_diffrn_reflns_limit_l_min -9
_diffrn_reflns_number 14381
_diffrn_reflns_theta_full 27.48
_diffrn_reflns_theta_max 27.48
_diffrn_reflns_theta_min 2.21
_diffrn_standards_decay_% 0
_diffrn_standards_number 0
_exptl_absorpt_coefficient_mu 0.400
_exptl_absorpt_correction_T_max 0.992
_exptl_absorpt_correction_T_min 0.792
_exptl_absorpt_correction_type multi-scan
_exptl_absorpt_process_details '(Blessing, 1995)'
_exptl_crystal_colour yellow
_exptl_crystal_density_diffrn 1.521
_exptl_crystal_density_method 'not measured'
_exptl_crystal_description plate
_exptl_crystal_F_000 308
_exptl_crystal_size_max 0.17
_exptl_crystal_size_mid 0.17
_exptl_crystal_size_min 0.03
_refine_diff_density_max 0.398
_refine_diff_density_min -0.302
_refine_diff_density_rms 0.074
_refine_ls_extinction_method none
_refine_ls_goodness_of_fit_ref 1.054
_refine_ls_hydrogen_treatment constr
_refine_ls_matrix_type full
_refine_ls_number_parameters 95
_refine_ls_number_reflns 1538
_refine_ls_number_restraints 0
_refine_ls_restrained_S_all 1.054
_refine_ls_R_factor_all 0.0565
_refine_ls_R_factor_gt 0.0420
_refine_ls_shift/su_max 0.001
_refine_ls_shift/su_mean 0.000
_refine_ls_structure_factor_coef Fsqd
_refine_ls_weighting_details 'w=1/[\s^2^(Fo^2^)+(0.054P)^2^+0.5908P] where P=(Fo^2^+2Fc^2^)/3'
_refine_ls_weighting_scheme calc
_refine_ls_wR_factor_gt 0.1019
_refine_ls_wR_factor_ref 0.1104
_reflns_number_gt 1273
_reflns_number_total 1538
_reflns_threshold_expression 'I > 2\s(I)'
_cod_data_source_file b820551e.txt
_cod_data_source_block SG0703
_cod_database_code 7150605

loop_
_symmetry_equiv_pos_as_xyz
'x, y, z'
'-x, y+1/2, -z'
'-x, -y, -z'
'x, -y-1/2, z'

loop_
_atom_site_label
_atom_site_type_symbol
_atom_site_fract_x
_atom_site_fract_y
_atom_site_fract_z
_atom_site_U_iso_or_equiv
_atom_site_adp_type
_atom_site_occupancy
_atom_site_symmetry_multiplicity
_atom_site_calc_flag
_atom_site_refinement_flags
_atom_site_disorder_assembly
_atom_site_disorder_group
S10 S 0.15928(10) 0.41882(3) 1.11608(8) 0.01841(18) Uani 1 1 d . . .
N1 N 0.0407(3) 0.28663(9) 1.2190(2) 0.0167(4) Uani 1 1 d . . .
C2 C 0.1617(4) 0.32319(11) 1.1103(3) 0.0150(4) Uani 1 1 d . . .
C3 C 0.2887(4) 0.28793(11) 0.9900(3) 0.0155(4) Uani 1 1 d . . .
C4 C 0.4228(4) 0.31393(11) 0.8509(3) 0.0149(4) Uani 1 1 d . . .
C5 C 0.4823(4) 0.38010(12) 0.7862(3) 0.0183(4) Uani 1 1 d . . .
H5 H 0.4360 0.4241 0.8369 0.022 Uiso 1 1 calc R . .
C6 C 0.6148(4) 0.38123(12) 0.6414(3) 0.0208(5) Uani 1 1 d . . .
H6 H 0.6547 0.4269 0.5955 0.025 Uiso 1 1 calc R . .
C7 C 0.6876(4) 0.31901(12) 0.5654(3) 0.0206(5) Uani 1 1 d . . .
H7 H 0.7766 0.3222 0.4693 0.025 Uiso 1 1 calc R . .
C8 C 0.6300(6) 0.2500 0.6301(4) 0.0183(6) Uani 1 2 d S . .
C9 C 0.4973(6) 0.2500 0.7712(4) 0.0155(6) Uani 1 2 d S . .
C11 C -0.0310(4) 0.43647(12) 1.2790(3) 0.0209(5) Uani 1 1 d . . .
H111 H -0.2123 0.4151 1.2232 0.031 Uiso 1 1 calc R . .
H112 H -0.0473 0.4891 1.2934 0.031 Uiso 1 1 calc R . .
H113 H 0.0627 0.4149 1.4094 0.031 Uiso 1 1 calc R . .

loop_
_atom_site_aniso_label
_atom_site_aniso_U_11
_atom_site_aniso_U_22
_atom_site_aniso_U_33
_atom_site_aniso_U_23
_atom_site_aniso_U_13
_atom_site_aniso_U_12
S10 0.0246(3) 0.0120(3) 0.0225(3) -0.0003(2) 0.0131(2) -0.0001(2)
N1 0.0196(8) 0.0147(9) 0.0181(8) 0.0011(7) 0.0094(7) 0.0003(7)
C2 0.0168(9) 0.0132(9) 0.0153(9) 0.0005(8) 0.0057(8) 0.0005(8)
C3 0.0153(9) 0.0167(10) 0.0138(9) 0.0008(8) 0.0040(7) -0.0005(8)
C4 0.0143(9) 0.0170(10) 0.0132(9) 0.0001(8) 0.0044(7) -0.0007(8)
C5 0.0188(10) 0.0171(10) 0.0188(10) 0.0006(8) 0.0060(8) -0.0001(8)
C6 0.0216(10) 0.0216(11) 0.0199(10) 0.0048(8) 0.0080(8) -0.0038(8)
C7 0.0193(10) 0.0268(12) 0.0177(10) 0.0025(9) 0.0086(8) -0.0027(9)
C8 0.0157(13) 0.0251(16) 0.0143(14) 0.000 0.0051(11) 0.000
C9 0.0131(12) 0.0180(14) 0.0146(13) 0.000 0.0038(10) 0.000
C11 0.0245(11) 0.0192(11) 0.0232(11) -0.0033(8) 0.0136(9) 0.0007(8)

loop_
_atom_type_symbol
_atom_type_description
_atom_type_number_in_cell
_atom_type_scat_dispersion_real
_atom_type_scat_dispersion_imag
_atom_type_scat_source
C C 32 0.0033 0.0016
; International Tables for Crystallography (1992).
Vol. C, Tables 4.2.6.8 and 6.1.1.4
;
H H 24 0.0000 0.0000
; International Tables for Crystallography (1992).
Vol. C, Tables 4.2.6.8 and 6.1.1.4
;
N N 4 0.0061 0.0033
; International Tables for Crystallography (1992).
Vol. C, Tables 4.2.6.8 and 6.1.1.4
;
S S 4 0.1246 0.1234
; International Tables for Crystallography (1992).
Vol. C, Tables 4.2.6.8 and 6.1.1.4
;

loop_
_geom_angle_atom_site_label_1
_geom_angle_atom_site_label_2
_geom_angle_atom_site_label_3
_geom_angle
_geom_angle_site_symmetry_1
_geom_angle_site_symmetry_3
_geom_angle_publ_flag
C2 S10 C11 101.89(10) . . ?
C2 N1 N1 120.27(12) . 4_565 ?
N1 C2 C3 122.26(19) . . ?
N1 C2 S10 118.80(15) . . ?
C3 C2 S10 118.93(15) . . ?
C3 C3 C2 117.46(12) 4_565 . ?
C3 C3 C4 108.94(11) 4_565 . ?
C2 C3 C4 133.57(19) . . ?
C5 C4 C9 118.52(19) . . ?
C5 C4 C3 136.55(19) . . ?
C9 C4 C3 104.92(18) . . ?
C4 C5 C6 118.5(2) . . ?
C4 C5 H5 120.8 . . ?
C6 C5 H5 120.8 . . ?
C7 C6 C5 122.7(2) . . ?
C7 C6 H6 118.6 . . ?
C5 C6 H6 118.6 . . ?
C6 C7 C8 120.0(2) . . ?
C6 C7 H7 120.0 . . ?
C8 C7 H7 120.0 . . ?
C9 C8 C7 116.39(13) . . ?
C7 C8 C7 127.2(3) 4_565 . ?
C8 C9 C4 123.86(12) . . ?
C4 C9 C4 112.3(2) 4_565 . ?
S10 C11 H111 109.5 . . ?
S10 C11 H112 109.5 . . ?
H111 C11 H112 109.5 . . ?
S10 C11 H113 109.5 . . ?
H111 C11 H113 109.5 . . ?
H112 C11 H113 109.5 . . ?

loop_
_geom_bond_atom_site_label_1
_geom_bond_atom_site_label_2
_geom_bond_distance
_geom_bond_site_symmetry_2
_geom_bond_publ_flag
S10 C2 1.760(2) . ?
S10 C11 1.794(2) . ?
N1 C2 1.335(3) . ?
N1 N1 1.348(3) 4_565 ?
C2 C3 1.407(3) . ?
C3 C3 1.396(4) 4_565 ?
C3 C4 1.473(3) . ?
C4 C5 1.374(3) . ?
C4 C9 1.416(3) . ?
C5 C6 1.423(3) . ?
C5 H5 0.9500 . ?
C6 C7 1.374(3) . ?
C6 H6 0.9500 . ?
C7 C8 1.417(2) . ?
C7 H7 0.9500 . ?
C8 C9 1.400(4) . ?
C11 H111 0.9800 . ?
C11 H112 0.9800 . ?
C11 H113 0.9800 . ?

loop_
_geom_torsion_atom_site_label_1
_geom_torsion_atom_site_label_2
_geom_torsion_atom_site_label_3
_geom_torsion_atom_site_label_4
_geom_torsion
_geom_torsion_site_symmetry_1
_geom_torsion_site_symmetry_2
_geom_torsion_site_symmetry_3
_geom_torsion_site_symmetry_4
_geom_torsion_publ_flag
N1 N1 C2 C3 1.1(2) 4_565 . . . ?
N1 N1 C2 S10 -179.50(7) 4_565 . . . ?
C11 S10 C2 N1 -1.30(18) . . . . ?
C11 S10 C2 C3 178.13(16) . . . . ?
N1 C2 C3 C3 -1.1(2) . . . 4_565 ?
S10 C2 C3 C3 179.53(8) . . . 4_565 ?
N1 C2 C3 C4 176.6(2) . . . . ?
S10 C2 C3 C4 -2.8(3) . . . . ?
C3 C3 C4 C5 179.4(2) 4_565 . . . ?
C2 C3 C4 C5 1.6(4) . . . . ?
C3 C3 C4 C9 0.34(17) 4_565 . . . ?
C2 C3 C4 C9 -177.4(2) . . . . ?
C9 C4 C5 C6 0.3(3) . . . . ?
C3 C4 C5 C6 -178.7(2) . . . . ?
C4 C5 C6 C7 -0.6(3) . . . . ?
C5 C6 C7 C8 0.3(3) . . . . ?
C6 C7 C8 C9 0.3(3) . . . . ?
C6 C7 C8 C7 179.14(19) . . . 4_565 ?
C7 C8 C9 C4 179.6(2) . . . 4_565 ?
C7 C8 C9 C4 -0.6(4) . . . . ?
C5 C4 C9 C8 0.3(4) . . . . ?
C3 C4 C9 C8 179.6(2) . . . . ?
C5 C4 C9 C4 -179.84(14) . . . 4_565 ?
C3 C4 C9 C4 -0.6(3) . . . 4_565 ?
